data_7105220
loop_
_publ_author_name
'Zhuge, Fuyu'
'Wu, Biao'
'Yang, Jin'
'Janiak, Christoph'
'Tang, Ning'
'Yang, Xiao-Juan'

_publ_section_title
;
 Microscale hexagonal rods of a charge-assisted second-sphere
 coordination compound [Co(DABP)3][Fe(CN)6].
;
_journal_issue 7
_journal_name_full 'Chemical communications (Cambridge, England)'
_journal_page_first 1121
_journal_page_last 1123
_journal_paper_doi 10.1039/b914216a
_journal_volume 46
_journal_year 2010
_chemical_formula_sum 'C36 H30 Co Fe N18'
_chemical_formula_weight 829.56
_space_group_IT_number 148
_symmetry_cell_setting trigonal
_symmetry_space_group_name_Hall '-R 3'
_symmetry_space_group_name_H-M 'R -3 :H'
_atom_sites_solution_hydrogens geom
_atom_sites_solution_primary direct
_atom_sites_solution_secondary difmap
_audit_creation_method SHELXL-97
_cell_angle_alpha 90.00
_cell_angle_beta 90.00
_cell_angle_gamma 120.00
_cell_formula_units_Z 6
_cell_length_a 15.7475(8)
_cell_length_b 15.7475(8)
_cell_length_c 25.5829(11)
_cell_measurement_reflns_used 2074
_cell_measurement_temperature 293(2)
_cell_measurement_theta_max 25.58
_cell_measurement_theta_min 2.18
_cell_volume 5494.2(5)
_computing_cell_refinement 'Bruker SMART'
_computing_data_collection 'Bruker SMART APEX II'
_computing_data_reduction 'Bruker SAINT'
_computing_structure_refinement 'SHELXL-97 (Sheldrick, 1997)'
_computing_structure_solution 'SHELXS-97 (Sheldrick, 1990)'
_diffrn_ambient_temperature 293(2)
_diffrn_measured_fraction_theta_full 0.996
_diffrn_measured_fraction_theta_max 0.996
_diffrn_measurement_device_type 'Bruker APEX II area detector'
_diffrn_measurement_method '\w scans'
_diffrn_radiation_monochromator graphite
_diffrn_radiation_source 'fine-focus sealed tube'
_diffrn_radiation_type MoK\a
_diffrn_radiation_wavelength 0.71073
_diffrn_reflns_av_R_equivalents 0.0617
_diffrn_reflns_av_sigmaI/netI 0.0707
_diffrn_reflns_limit_h_max 16
_diffrn_reflns_limit_h_min -20
_diffrn_reflns_limit_k_max 21
_diffrn_reflns_limit_k_min -16
_diffrn_reflns_limit_l_max 34
_diffrn_reflns_limit_l_min -27
_diffrn_reflns_number 11211
_diffrn_reflns_theta_full 28.33
_diffrn_reflns_theta_max 28.33
_diffrn_reflns_theta_min 1.69
_exptl_absorpt_coefficient_mu 0.905
_exptl_absorpt_correction_T_max 1.000
_exptl_absorpt_correction_T_min 0.832
_exptl_absorpt_correction_type multi-scan
_exptl_absorpt_process_details SADABS
_exptl_crystal_colour dark-brown
_exptl_crystal_density_diffrn 1.504
_exptl_crystal_density_method 'not measured'
_exptl_crystal_description block
_exptl_crystal_F_000 2550
_exptl_crystal_size_max 0.30
_exptl_crystal_size_mid 0.23
_exptl_crystal_size_min 0.15
_refine_diff_density_max 0.440
_refine_diff_density_min -0.842
_refine_diff_density_rms 0.072
_refine_ls_extinction_method none
_refine_ls_goodness_of_fit_ref 0.994
_refine_ls_hydrogen_treatment constr
_refine_ls_matrix_type full
_refine_ls_number_parameters 170
_refine_ls_number_reflns 3040
_refine_ls_number_restraints 0
_refine_ls_restrained_S_all 0.994
_refine_ls_R_factor_all 0.1237
_refine_ls_R_factor_gt 0.0468
_refine_ls_shift/su_max 0.000
_refine_ls_shift/su_mean 0.000
_refine_ls_structure_factor_coef Fsqd
_refine_ls_weighting_details 'calc w=1/[\s^2^(Fo^2^)+(0.0714P)^2^+2.1326P] where P=(Fo^2^+2Fc^2^)/3'
_refine_ls_weighting_scheme calc
_refine_ls_wR_factor_gt 0.1149
_refine_ls_wR_factor_ref 0.1483
_reflns_number_gt 1550
_reflns_number_total 3040
_reflns_threshold_expression >2sigma(I)
_cod_data_source_file b914216a.txt
_cod_data_source_block CoFe
_cod_depositor_comments
;
The following automatic conversions were performed:
'_symmetry_cell_setting' value 'Trigonal' changed to 'trigonal' according
to '/home/saulius/struct/CIF-dictionaries/cif_core.dic' dictionary named
'cif_core.dic' version 2.4.1 from
2010-06-29.

'_exptl_absorpt_correction_type' value 'Multi-scan' changed
to 'multi-scan' according to
'/home/saulius/struct/CIF-dictionaries/cif_core.dic' dictionary named
'cif_core.dic' version 2.4.1 from 2010-06-29.

Automatic conversion script
Id: cif_fix_enum 1527 2010-12-29 10:47:43Z saulius 

The following automatic conversions were performed:

data name '_atom_site_symetry_multiplicity' was replaced with
'_atom_site_symmetry_multiplicity' as specified in the replacement
file 'data/replacement-values/replacement_tags.lst'.

Automatic conversion script
Id: cif_correct_tags 9268 2022-04-12 08:56:07Z antanas 
;
_cod_original_sg_symbol_H-M R-3
_cod_database_code 7105220

loop_
_symmetry_equiv_pos_as_xyz
'x, y, z'
'-y, x-y, z'
'-x+y, -x, z'
'x+2/3, y+1/3, z+1/3'
'-y+2/3, x-y+1/3, z+1/3'
'-x+y+2/3, -x+1/3, z+1/3'
'x+1/3, y+2/3, z+2/3'
'-y+1/3, x-y+2/3, z+2/3'
'-x+y+1/3, -x+2/3, z+2/3'
'-x, -y, -z'
'y, -x+y, -z'
'x-y, x, -z'
'-x+2/3, -y+1/3, -z+1/3'
'y+2/3, -x+y+1/3, -z+1/3'
'x-y+2/3, x+1/3, -z+1/3'
'-x+1/3, -y+2/3, -z+2/3'
'y+1/3, -x+y+2/3, -z+2/3'
'x-y+1/3, x+2/3, -z+2/3'

loop_
_atom_site_label
_atom_site_type_symbol
_atom_site_fract_x
_atom_site_fract_y
_atom_site_fract_z
_atom_site_U_iso_or_equiv
_atom_site_adp_type
_atom_site_occupancy
_atom_site_symmetry_multiplicity
_atom_site_calc_flag
_atom_site_refinement_flags
_atom_site_disorder_assembly
_atom_site_disorder_group
Co1 Co 0.0000 0.0000 0.25043(3) 0.0260(2) Uani 1 3 d S . .
Fe1 Fe 0.0000 0.0000 0.0000 0.0377(3) Uani 1 6 d S . .
Fe2 Fe 0.3333 0.6667 0.1667 0.0273(3) Uani 1 6 d S . .
N1 N 0.00744(19) 0.10817(19) 0.21050(11) 0.0304(6) Uani 1 1 d . . .
N2 N 0.10501(18) 0.10394(18) 0.29026(11) 0.0288(6) Uani 1 1 d . . .
N3 N -0.1041(2) 0.1730(3) 0.10526(13) 0.0614(10) Uani 1 1 d . . .
H3A H -0.1469 0.1154 0.0946 0.074 Uiso 1 1 calc R . .
H3B H -0.0996 0.2240 0.0903 0.074 Uiso 1 1 calc R . .
N4 N 0.2800(2) 0.1551(3) 0.39411(15) 0.0740(13) Uani 1 1 d . . .
H4A H 0.3306 0.2036 0.4082 0.089 Uiso 1 1 calc R . .
H4B H 0.2585 0.0966 0.4057 0.089 Uiso 1 1 calc R . .
C11 C 0.0872(3) 0.1120(3) 0.04320(16) 0.0454(9) Uani 1 1 d . . .
C12 C 0.2209(2) 0.5861(2) 0.12365(14) 0.0378(8) Uani 1 1 d . . .
C1 C -0.0501(2) 0.1017(3) 0.17029(14) 0.0371(8) Uani 1 1 d . . .
H1A H -0.0963 0.0398 0.1583 0.045 Uiso 1 1 calc R . .
C2 C -0.0437(3) 0.1834(3) 0.14569(15) 0.0429(9) Uani 1 1 d . . .
C3 C 0.0254(3) 0.2756(3) 0.16536(16) 0.0492(10) Uani 1 1 d . . .
H3C H 0.0309 0.3324 0.1509 0.059 Uiso 1 1 calc R . .
C4 C 0.0851(3) 0.2815(3) 0.20632(16) 0.0467(10) Uani 1 1 d . . .
H4C H 0.1319 0.3426 0.2190 0.056 Uiso 1 1 calc R . .
C5 C 0.0756(2) 0.1976(2) 0.22847(14) 0.0337(8) Uani 1 1 d . . .
C6 C 0.1345(2) 0.1947(2) 0.27190(14) 0.0332(8) Uani 1 1 d . . .
C7 C 0.2154(2) 0.2757(2) 0.29313(14) 0.0398(9) Uani 1 1 d . . .
H7A H 0.2355 0.3380 0.2799 0.048 Uiso 1 1 calc R . .
C8 C 0.2660(3) 0.2641(3) 0.33368(15) 0.0443(9) Uani 1 1 d . . .
H8A H 0.3211 0.3183 0.3475 0.053 Uiso 1 1 calc R . .
C9 C 0.2346(2) 0.1708(3) 0.35407(14) 0.0408(9) Uani 1 1 d . . .
C10 C 0.1527(2) 0.0924(2) 0.32994(14) 0.0360(8) Uani 1 1 d . . .
H10A H 0.1309 0.0293 0.3424 0.043 Uiso 1 1 calc R . .
N5 N 0.1404(3) 0.1777(2) 0.06859(15) 0.0615(10) Uani 1 1 d . . .
N6 N 0.1558(2) 0.5368(3) 0.09814(15) 0.0587(10) Uani 1 1 d . . .

loop_
_atom_site_aniso_label
_atom_site_aniso_U_11
_atom_site_aniso_U_22
_atom_site_aniso_U_33
_atom_site_aniso_U_23
_atom_site_aniso_U_13
_atom_site_aniso_U_12
Co1 0.0253(3) 0.0253(3) 0.0272(4) 0.000 0.000 0.01267(13)
Fe1 0.0362(4) 0.0362(4) 0.0407(8) 0.000 0.000 0.0181(2)
Fe2 0.0246(4) 0.0246(4) 0.0326(7) 0.000 0.000 0.01232(18)
N1 0.0335(15) 0.0296(14) 0.0301(17) 0.0014(12) -0.0008(12) 0.0174(13)
N2 0.0254(14) 0.0265(14) 0.0312(17) 0.0009(12) -0.0006(12) 0.0105(11)
N3 0.078(3) 0.058(2) 0.056(2) 0.0056(18) -0.023(2) 0.040(2)
N4 0.047(2) 0.063(2) 0.075(3) 0.020(2) -0.032(2) 0.0005(18)
C11 0.047(2) 0.043(2) 0.048(3) 0.0025(19) 0.000(2) 0.0232(19)
C12 0.0314(18) 0.037(2) 0.043(2) -0.0048(17) -0.0030(17) 0.0156(16)
C1 0.040(2) 0.0388(19) 0.034(2) 0.0012(16) -0.0014(16) 0.0211(17)
C2 0.048(2) 0.047(2) 0.040(2) 0.0026(18) -0.0037(18) 0.0296(19)
C3 0.061(3) 0.035(2) 0.053(3) 0.0104(18) -0.002(2) 0.0254(19)
C4 0.050(2) 0.0317(19) 0.054(3) 0.0019(18) -0.004(2) 0.0169(18)
C5 0.0341(18) 0.0298(17) 0.036(2) 0.0046(15) 0.0026(15) 0.0151(15)
C6 0.0318(17) 0.0329(18) 0.036(2) -0.0009(15) 0.0005(15) 0.0165(15)
C7 0.0360(19) 0.0262(17) 0.047(2) 0.0002(16) 0.0009(17) 0.0077(15)
C8 0.0326(19) 0.040(2) 0.045(2) -0.0022(18) -0.0035(17) 0.0068(16)
C9 0.0314(18) 0.046(2) 0.036(2) 0.0032(17) -0.0051(16) 0.0120(16)
C10 0.0338(18) 0.0347(19) 0.036(2) 0.0026(15) -0.0021(16) 0.0142(15)
N5 0.070(2) 0.0402(19) 0.066(3) -0.0036(18) -0.012(2) 0.0212(18)
N6 0.0391(19) 0.069(2) 0.066(3) -0.019(2) -0.0104(18) 0.0251(18)

loop_
_atom_type_symbol
_atom_type_description
_atom_type_scat_dispersion_real
_atom_type_scat_dispersion_imag
_atom_type_scat_source
C C 0.0033 0.0016 'International Tables Vol C Tables 4.2.6.8 and 6.1.1.4'
H H 0.0000 0.0000 'International Tables Vol C Tables 4.2.6.8 and 6.1.1.4'
Co Co 0.3494 0.9721 'International Tables Vol C Tables 4.2.6.8 and 6.1.1.4'
Fe Fe 0.3463 0.8444 'International Tables Vol C Tables 4.2.6.8 and 6.1.1.4'
N N 0.0061 0.0033 'International Tables Vol C Tables 4.2.6.8 and 6.1.1.4'

loop_
_geom_angle_atom_site_label_1
_geom_angle_atom_site_label_2
_geom_angle_atom_site_label_3
_geom_angle
_geom_angle_site_symmetry_1
_geom_angle_site_symmetry_3
_geom_angle_publ_flag
N2 Co1 N2 94.83(11) . 3 ?
N2 Co1 N2 94.83(11) . 2 ?
N2 Co1 N2 94.83(11) 3 2 ?
N2 Co1 N1 177.43(10) . 2 ?
N2 Co1 N1 87.11(11) 3 2 ?
N2 Co1 N1 83.32(11) 2 2 ?
N2 Co1 N1 87.11(11) . 3 ?
N2 Co1 N1 83.32(11) 3 3 ?
N2 Co1 N1 177.43(10) 2 3 ?
N1 Co1 N1 94.80(11) 2 3 ?
N2 Co1 N1 83.32(11) . . ?
N2 Co1 N1 177.43(10) 3 . ?
N2 Co1 N1 87.11(10) 2 . ?
N1 Co1 N1 94.80(11) 2 . ?
N1 Co1 N1 94.80(11) 3 . ?
C11 Fe1 C11 180.0(4) . 10 ?
C11 Fe1 C11 90.98(16) . 3 ?
C11 Fe1 C11 89.02(16) 10 3 ?
C11 Fe1 C11 89.02(16) . 11 ?
C11 Fe1 C11 90.98(16) 10 11 ?
C11 Fe1 C11 89.02(16) 3 11 ?
C11 Fe1 C11 89.02(16) . 12 ?
C11 Fe1 C11 90.98(16) 10 12 ?
C11 Fe1 C11 180.0(3) 3 12 ?
C11 Fe1 C11 90.98(16) 11 12 ?
C11 Fe1 C11 90.98(16) . 2 ?
C11 Fe1 C11 89.02(16) 10 2 ?
C11 Fe1 C11 90.98(16) 3 2 ?
C11 Fe1 C11 180.0(3) 11 2 ?
C11 Fe1 C11 89.02(16) 12 2 ?
C12 Fe2 C12 179.997(1) 15 3_565 ?
C12 Fe2 C12 89.43(15) 15 . ?
C12 Fe2 C12 90.57(15) 3_565 . ?
C12 Fe2 C12 89.43(15) 15 2_665 ?
C12 Fe2 C12 90.57(15) 3_565 2_665 ?
C12 Fe2 C12 90.57(15) . 2_665 ?
C12 Fe2 C12 90.57(15) 15 13_565 ?
C12 Fe2 C12 89.43(15) 3_565 13_565 ?
C12 Fe2 C12 179.997(1) . 13_565 ?
C12 Fe2 C12 89.43(15) 2_665 13_565 ?
C12 Fe2 C12 90.57(15) 15 14_455 ?
C12 Fe2 C12 89.43(15) 3_565 14_455 ?
C12 Fe2 C12 89.43(15) . 14_455 ?
C12 Fe2 C12 179.999(1) 2_665 14_455 ?
C12 Fe2 C12 90.57(15) 13_565 14_455 ?
C1 N1 C5 119.6(3) . . ?
C1 N1 Co1 126.6(2) . . ?
C5 N1 Co1 113.8(2) . . ?
C10 N2 C6 119.5(3) . . ?
C10 N2 Co1 126.1(2) . . ?
C6 N2 Co1 114.2(2) . . ?
C2 N3 H3A 120.0 . . ?
C2 N3 H3B 120.0 . . ?
H3A N3 H3B 120.0 . . ?
C9 N4 H4A 120.0 . . ?
C9 N4 H4B 120.0 . . ?
H4A N4 H4B 120.0 . . ?
N5 C11 Fe1 178.4(4) . . ?
N6 C12 Fe2 178.0(3) . . ?
N1 C1 C2 122.9(3) . . ?
N1 C1 H1A 118.5 . . ?
C2 C1 H1A 118.5 . . ?
N3 C2 C1 120.7(4) . . ?
N3 C2 C3 122.2(3) . . ?
C1 C2 C3 117.1(3) . . ?
C4 C3 C2 119.5(3) . . ?
C4 C3 H3C 120.3 . . ?
C2 C3 H3C 120.3 . . ?
C5 C4 C3 120.4(3) . . ?
C5 C4 H4C 119.8 . . ?
C3 C4 H4C 119.8 . . ?
N1 C5 C4 120.5(3) . . ?
N1 C5 C6 114.2(3) . . ?
C4 C5 C6 125.3(3) . . ?
N2 C6 C7 120.7(3) . . ?
N2 C6 C5 114.2(3) . . ?
C7 C6 C5 125.1(3) . . ?
C8 C7 C6 120.0(3) . . ?
C8 C7 H7A 120.0 . . ?
C6 C7 H7A 120.0 . . ?
C7 C8 C9 119.9(3) . . ?
C7 C8 H8A 120.1 . . ?
C9 C8 H8A 120.1 . . ?
N4 C9 C8 122.6(3) . . ?
N4 C9 C10 120.8(3) . . ?
C8 C9 C10 116.6(3) . . ?
N2 C10 C9 123.2(3) . . ?
N2 C10 H10A 118.4 . . ?
C9 C10 H10A 118.4 . . ?

loop_
_geom_bond_atom_site_label_1
_geom_bond_atom_site_label_2
_geom_bond_distance
_geom_bond_site_symmetry_2
_geom_bond_publ_flag
Co1 N2 1.935(3) . ?
Co1 N2 1.935(3) 3 ?
Co1 N2 1.935(3) 2 ?
Co1 N1 1.939(3) 2 ?
Co1 N1 1.939(3) 3 ?
Co1 N1 1.939(3) . ?
Fe1 C11 1.948(4) . ?
Fe1 C11 1.948(4) 10 ?
Fe1 C11 1.948(4) 3 ?
Fe1 C11 1.948(4) 11 ?
Fe1 C11 1.948(4) 12 ?
Fe1 C11 1.948(4) 2 ?
Fe2 C12 1.926(3) 15 ?
Fe2 C12 1.926(3) 3_565 ?
Fe2 C12 1.926(3) . ?
Fe2 C12 1.926(3) 2_665 ?
Fe2 C12 1.926(3) 13_565 ?
Fe2 C12 1.926(3) 14_455 ?
N1 C1 1.340(4) . ?
N1 C5 1.355(4) . ?
N2 C10 1.329(4) . ?
N2 C6 1.347(4) . ?
N3 C2 1.359(5) . ?
N3 H3A 0.8600 . ?
N3 H3B 0.8600 . ?
N4 C9 1.341(4) . ?
N4 H4A 0.8600 . ?
N4 H4B 0.8600 . ?
C11 N5 1.152(5) . ?
C12 N6 1.134(4) . ?
C1 C2 1.390(5) . ?
C1 H1A 0.9300 . ?
C2 C3 1.401(5) . ?
C3 C4 1.379(5) . ?
C3 H3C 0.9300 . ?
C4 C5 1.376(5) . ?
C4 H4C 0.9300 . ?
C5 C6 1.463(4) . ?
C6 C7 1.386(5) . ?
C7 C8 1.375(5) . ?
C7 H7A 0.9300 . ?
C8 C9 1.395(5) . ?
C8 H8A 0.9300 . ?
C9 C10 1.406(5) . ?
C10 H10A 0.9300 . ?

loop_
_geom_hbond_atom_site_label_D
_geom_hbond_atom_site_label_H
_geom_hbond_atom_site_label_A
_geom_hbond_distance_DH
_geom_hbond_distance_HA
_geom_hbond_distance_DA
_geom_hbond_angle_DHA
_geom_hbond_site_symmetry_A
N3 H3A N5 0.86 2.30 3.058(5) 147.0 2
N4 H4A N5 0.86 2.18 2.914(5) 143.7 5
N4 H4B N6 0.86 2.26 3.025(5) 148.5 5

loop_
_geom_torsion_atom_site_label_1
_geom_torsion_atom_site_label_2
_geom_torsion_atom_site_label_3
_geom_torsion_atom_site_label_4
_geom_torsion
_geom_torsion_site_symmetry_1
_geom_torsion_site_symmetry_2
_geom_torsion_site_symmetry_3
_geom_torsion_site_symmetry_4
_geom_torsion_publ_flag
N2 Co1 N1 C1 -177.5(3) . . . . ?
N2 Co1 N1 C1 139(3) 3 . . . ?
N2 Co1 N1 C1 -82.3(3) 2 . . . ?
N1 Co1 N1 C1 0.7(3) 2 . . . ?
N1 Co1 N1 C1 96.0(2) 3 . . . ?
N2 Co1 N1 C5 -1.0(2) . . . . ?
N2 Co1 N1 C5 -45(3) 3 . . . ?
N2 Co1 N1 C5 94.2(2) 2 . . . ?
N1 Co1 N1 C5 177.2(2) 2 . . . ?
N1 Co1 N1 C5 -87.6(3) 3 . . . ?
N2 Co1 N2 C10 1.0(3) 3 . . . ?
N2 Co1 N2 C10 96.3(2) 2 . . . ?
N1 Co1 N2 C10 140(3) 2 . . . ?
N1 Co1 N2 C10 -82.0(3) 3 . . . ?
N1 Co1 N2 C10 -177.2(3) . . . . ?
N2 Co1 N2 C6 175.7(2) 3 . . . ?
N2 Co1 N2 C6 -89.0(3) 2 . . . ?
N1 Co1 N2 C6 -45(3) 2 . . . ?
N1 Co1 N2 C6 92.7(2) 3 . . . ?
N1 Co1 N2 C6 -2.5(2) . . . . ?
C11 Fe1 C11 N5 178(100) 10 . . . ?
C11 Fe1 C11 N5 53(14) 3 . . . ?
C11 Fe1 C11 N5 -36(14) 11 . . . ?
C11 Fe1 C11 N5 -127(14) 12 . . . ?
C11 Fe1 C11 N5 144(14) 2 . . . ?
C12 Fe2 C12 N6 -53(11) 15 . . . ?
C12 Fe2 C12 N6 127(11) 3_565 . . . ?
C12 Fe2 C12 N6 36(11) 2_665 . . . ?
C12 Fe2 C12 N6 -144(11) 13_565 . . . ?
C12 Fe2 C12 N6 -144(11) 14_455 . . . ?
C5 N1 C1 C2 -0.3(5) . . . . ?
Co1 N1 C1 C2 176.0(3) . . . . ?
N1 C1 C2 N3 -179.6(4) . . . . ?
N1 C1 C2 C3 -1.2(6) . . . . ?
N3 C2 C3 C4 -179.7(4) . . . . ?
C1 C2 C3 C4 2.0(6) . . . . ?
C2 C3 C4 C5 -1.4(6) . . . . ?
C1 N1 C5 C4 1.0(5) . . . . ?
Co1 N1 C5 C4 -175.7(3) . . . . ?
C1 N1 C5 C6 -179.1(3) . . . . ?
Co1 N1 C5 C6 4.1(4) . . . . ?
C3 C4 C5 N1 -0.2(6) . . . . ?
C3 C4 C5 C6 180.0(4) . . . . ?
C10 N2 C6 C7 1.6(5) . . . . ?
Co1 N2 C6 C7 -173.5(3) . . . . ?
C10 N2 C6 C5 -179.6(3) . . . . ?
Co1 N2 C6 C5 5.3(4) . . . . ?
N1 C5 C6 N2 -6.2(4) . . . . ?
C4 C5 C6 N2 173.6(3) . . . . ?
N1 C5 C6 C7 172.5(3) . . . . ?
C4 C5 C6 C7 -7.6(6) . . . . ?
N2 C6 C7 C8 -0.6(5) . . . . ?
C5 C6 C7 C8 -179.3(3) . . . . ?
C6 C7 C8 C9 -1.3(6) . . . . ?
C7 C8 C9 N4 -178.9(4) . . . . ?
C7 C8 C9 C10 2.0(5) . . . . ?
C6 N2 C10 C9 -0.7(5) . . . . ?
Co1 N2 C10 C9 173.7(3) . . . . ?
N4 C9 C10 N2 179.9(4) . . . . ?
C8 C9 C10 N2 -1.1(5) . . . . ?
